data_4021814
loop_
_publ_author_name
'Satoko Hayashi'
'Hideki Wada'
'Takashi Ueno'
'Waro Nakanishi'

_publ_section_title
;
 Structures of 1-(Arylseleninyl)naphthalenes: O, G, and Y Dependences
 in 8-G-1-[p-YC~6~H~4~Se(O)]C~10~H~6~
;
_journal_name_full 'Journal of Organic Chemistry'
_journal_page_first 5574
_journal_page_last 5585
_journal_paper_doi 10.1021/jo060527f
_journal_volume 71
_journal_year 2006
_chemical_absolute_configuration ad
_chemical_formula_moiety 'C16 H12 O Se '
_chemical_formula_sum 'C16 H12 O Se'
_chemical_formula_weight 299.22
_chemical_name_common 1a
_chemical_name_systematic
; 
 ? 
;
_space_group_IT_number 19
_space_group_name_Hall 'P 2ac 2ab'
_space_group_name_H-M_alt 'P 21 21 21'
_symmetry_cell_setting orthorhombic
_symmetry_Int_Tables_number 19
_symmetry_space_group_name_Hall 'P 2ac 2ab'
_symmetry_space_group_name_H-M 'P 21 21 21'
_atom_sites_solution_hydrogens geom
_atom_sites_solution_primary direct
_atom_sites_solution_secondary difmap
_audit_creation_method SHELXL-97
_cell_angle_alpha 90.00
_cell_angle_beta 90.00
_cell_angle_gamma 90.00
_cell_formula_units_Z 4
_cell_length_a 5.3816(18)
_cell_length_b 8.385(3)
_cell_length_c 27.511(9)
_cell_measurement_reflns_used 4052
_cell_measurement_temperature 103(2)
_cell_measurement_theta_max 25.49
_cell_measurement_theta_min 2.5
_cell_volume 1241.4(7)
_computing_cell_refinement CrystalClear
_computing_data_collection CrystalClear
_computing_data_reduction CrystalClear
_computing_structure_refinement 'SHELXL-97 (Sheldrick, 1997)'
_computing_structure_solution SIR97
_diffrn_ambient_temperature 103(2)
_diffrn_detector_area_resol_mean 7.31
_diffrn_measured_fraction_theta_full 0.999
_diffrn_measured_fraction_theta_max 0.999
_diffrn_measurement_device_type 'Rigaku Mercury'
_diffrn_measurement_method \w
_diffrn_radiation_monochromator graphite
_diffrn_radiation_source 'fine-focus sealed tube'
_diffrn_radiation_type MoK\a
_diffrn_radiation_wavelength 0.71070
_diffrn_reflns_av_R_equivalents 0.0328
_diffrn_reflns_av_sigmaI/netI 0.0383
_diffrn_reflns_limit_h_max 6
_diffrn_reflns_limit_h_min -6
_diffrn_reflns_limit_k_max 8
_diffrn_reflns_limit_k_min -10
_diffrn_reflns_limit_l_max 33
_diffrn_reflns_limit_l_min -32
_diffrn_reflns_number 8390
_diffrn_reflns_theta_full 25.49
_diffrn_reflns_theta_max 25.49
_diffrn_reflns_theta_min 2.54
_exptl_absorpt_coefficient_mu 3.008
_exptl_absorpt_correction_T_max 0.8402
_exptl_absorpt_correction_T_min 0.6611
_exptl_absorpt_correction_type multi-scan
_exptl_absorpt_process_details 'Jacobson, R. (1998) Private communication'
_exptl_crystal_colour colorless
_exptl_crystal_density_diffrn 1.601
_exptl_crystal_description prism
_exptl_crystal_F_000 600
_exptl_crystal_size_max 0.15
_exptl_crystal_size_mid 0.15
_exptl_crystal_size_min 0.06
_refine_diff_density_max 0.413
_refine_diff_density_min -0.252
_refine_diff_density_rms 0.058
_refine_ls_abs_structure_details 'Flack H D (1983), Acta Cryst. A39, 876-881'
_refine_ls_abs_structure_Flack 0.018(10)
_refine_ls_extinction_method none
_refine_ls_goodness_of_fit_ref 1.059
_refine_ls_hydrogen_treatment mixed
_refine_ls_matrix_type full
_refine_ls_number_parameters 211
_refine_ls_number_reflns 2299
_refine_ls_number_restraints 0
_refine_ls_restrained_S_all 1.059
_refine_ls_R_factor_all 0.0254
_refine_ls_R_factor_gt 0.0234
_refine_ls_shift/su_max 0.001
_refine_ls_shift/su_mean 0.000
_refine_ls_structure_factor_coef Fsqd
_refine_ls_weighting_details 'calc w=1/[\s^2^(Fo^2^)+(0.0174P)^2^+0.0000P] where P=(Fo^2^+2Fc^2^)/3'
_refine_ls_weighting_scheme calc
_refine_ls_wR_factor_gt 0.0457
_refine_ls_wR_factor_ref 0.0466
_reflns_number_gt 2211
_reflns_number_total 2299
_reflns_threshold_expression >2sigma(I)
_cod_data_source_file jo060527fsi20060310_030704.cif
_cod_database_code 4021814

loop_
_symmetry_equiv_pos_as_xyz
'x, y, z'
'-x+1/2, -y, z+1/2'
'x+1/2, -y+1/2, -z'
'-x, y+1/2, -z+1/2'

loop_
_atom_site_label
_atom_site_type_symbol
_atom_site_fract_x
_atom_site_fract_y
_atom_site_fract_z
_atom_site_U_iso_or_equiv
_atom_site_adp_type
_atom_site_occupancy
_atom_site_symmetry_multiplicity
_atom_site_calc_flag
Se1 Se 1.09791(5) 0.55288(3) 0.866267(10) 0.01499(8) Uani 1 1 d
O1 O 1.1360(3) 0.7464(2) 0.87721(7) 0.0214(5) Uani 1 1 d
C1 C 0.8224(5) 0.4984(3) 0.90950(10) 0.0146(6) Uani 1 1 d
C2 C 0.7237(6) 0.6208(3) 0.93568(10) 0.0187(7) Uani 1 1 d
H1 H 0.794(5) 0.720(3) 0.9328(9) 0.009(7) Uiso 1 1 d
C3 C 0.5172(5) 0.5925(3) 0.96594(11) 0.0210(7) Uani 1 1 d
H2 H 0.456(5) 0.672(3) 0.9825(9) 0.012(8) Uiso 1 1 d
C4 C 0.4136(5) 0.4458(4) 0.96839(9) 0.0197(6) Uani 1 1 d
H3 H 0.281(5) 0.429(3) 0.9883(9) 0.015(7) Uiso 1 1 d
C5 C 0.4073(6) 0.1613(3) 0.94317(10) 0.0190(6) Uani 1 1 d
H4 H 0.271(5) 0.148(3) 0.9626(10) 0.015(7) Uiso 1 1 d
C6 C 0.5101(5) 0.0378(4) 0.91792(10) 0.0201(6) Uani 1 1 d
H5 H 0.444(5) -0.059(3) 0.9181(9) 0.013(7) Uiso 1 1 d
C7 C 0.7298(5) 0.0615(4) 0.89067(9) 0.0174(6) Uani 1 1 d
H6 H 0.810(4) -0.026(3) 0.8757(9) 0.011(7) Uiso 1 1 d
C8 C 0.8330(5) 0.2094(3) 0.88701(10) 0.0169(6) Uani 1 1 d
H7 H 0.975(5) 0.223(3) 0.8692(10) 0.019(7) Uiso 1 1 d
C9 C 0.7282(5) 0.3410(3) 0.91201(9) 0.0125(6) Uani 1 1 d
C10 C 0.5138(5) 0.3153(3) 0.94144(10) 0.0147(6) Uani 1 1 d
C11 C 0.9006(5) 0.5514(3) 0.80703(8) 0.0131(5) Uani 1 1 d
C12 C 0.6878(5) 0.6444(3) 0.80333(10) 0.0158(6) Uani 1 1 d
H8 H 0.623(5) 0.705(3) 0.8321(10) 0.020(7) Uiso 1 1 d
C13 C 0.5651(6) 0.6496(3) 0.75929(11) 0.0210(6) Uani 1 1 d
H9 H 0.413(7) 0.717(3) 0.7543(10) 0.030(8) Uiso 1 1 d
C14 C 0.6546(5) 0.5658(4) 0.71941(10) 0.0220(7) Uani 1 1 d
H10 H 0.575(5) 0.570(3) 0.6902(10) 0.019(7) Uiso 1 1 d
C15 C 0.8660(6) 0.4744(4) 0.72365(10) 0.0225(7) Uani 1 1 d
H11 H 0.919(5) 0.419(3) 0.6991(10) 0.024(8) Uiso 1 1 d
C16 C 0.9916(5) 0.4677(3) 0.76746(10) 0.0184(6) Uani 1 1 d
H12 H 1.126(5) 0.411(3) 0.7702(8) 0.004(7) Uiso 1 1 d

loop_
_atom_site_aniso_label
_atom_site_aniso_U_11
_atom_site_aniso_U_22
_atom_site_aniso_U_33
_atom_site_aniso_U_23
_atom_site_aniso_U_13
_atom_site_aniso_U_12
Se1 0.01391(12) 0.01449(14) 0.01658(13) 0.00213(12) -0.00110(12) -0.00172(12)
O1 0.0281(11) 0.0139(10) 0.0223(11) 0.0009(8) -0.0052(9) -0.0078(8)
C1 0.0138(13) 0.0180(15) 0.0119(14) 0.0037(10) -0.0018(11) 0.0019(10)
C2 0.0253(16) 0.0137(16) 0.0171(16) 0.0005(12) -0.0039(13) 0.0027(13)
C3 0.0270(16) 0.0207(19) 0.0152(15) -0.0016(13) 0.0001(13) 0.0112(13)
C4 0.0166(13) 0.0302(16) 0.0123(13) 0.0033(14) 0.0006(12) 0.0093(19)
C5 0.0131(13) 0.0281(16) 0.0158(14) 0.0089(12) -0.0013(13) -0.0007(16)
C6 0.0245(14) 0.0158(16) 0.0199(15) 0.0059(14) -0.0075(12) -0.0054(14)
C7 0.0213(14) 0.0124(14) 0.0185(14) -0.0011(14) -0.0053(11) 0.0005(14)
C8 0.0180(15) 0.0201(16) 0.0126(14) 0.0006(11) -0.0005(11) 0.0007(12)
C9 0.0142(13) 0.0138(14) 0.0095(14) 0.0021(12) -0.0037(11) 0.0039(12)
C10 0.0151(13) 0.0159(15) 0.0130(14) 0.0047(11) -0.0036(11) 0.0016(11)
C11 0.0152(11) 0.0127(12) 0.0116(12) 0.0021(11) 0.0009(11) -0.0015(16)
C12 0.0169(14) 0.0150(15) 0.0156(15) -0.0004(12) -0.0002(12) -0.0036(12)
C13 0.0181(16) 0.0181(15) 0.0268(17) 0.0030(13) -0.0034(13) -0.0029(14)
C14 0.0291(18) 0.0213(16) 0.0157(14) 0.0010(14) -0.0054(12) -0.0079(15)
C15 0.0298(17) 0.0216(16) 0.0162(14) -0.0051(12) 0.0048(13) -0.0088(14)
C16 0.0154(13) 0.0142(15) 0.0256(16) -0.0004(13) 0.0047(12) 0.0010(13)

loop_
_atom_type_symbol
_atom_type_description
_atom_type_scat_dispersion_real
_atom_type_scat_dispersion_imag
_atom_type_scat_source
C C 0.0033 0.0016 'International Tables Vol C Tables 4.2.6.8 and 6.1.1.4'
H H 0.0000 0.0000 'International Tables Vol C Tables 4.2.6.8 and 6.1.1.4'
O O 0.0106 0.0060 'International Tables Vol C Tables 4.2.6.8 and 6.1.1.4'
Se Se -0.0929 2.2259 'International Tables Vol C Tables 4.2.6.8 and 6.1.1.4'

loop_
_geom_angle_atom_site_label_1
_geom_angle_atom_site_label_2
_geom_angle_atom_site_label_3
_geom_angle
O1 Se1 C11 103.01(10)
O1 Se1 C1 102.20(10)
C11 Se1 C1 95.41(12)
C2 C1 C9 122.5(3)
C2 C1 Se1 116.2(2)
C9 C1 Se1 121.28(19)
C1 C2 C3 119.5(3)
C1 C2 H1 118.6(17)
C3 C2 H1 121.9(16)
C4 C3 C2 120.5(3)
C4 C3 H2 120.7(19)
C2 C3 H2 118.8(19)
C3 C4 C10 121.0(3)
C3 C4 H3 119.7(18)
C10 C4 H3 119.3(18)
C6 C5 C10 120.8(3)
C6 C5 H4 122.3(18)
C10 C5 H4 116.9(17)
C5 C6 C7 120.1(3)
C5 C6 H5 122.0(16)
C7 C6 H5 117.9(16)
C8 C7 C6 120.6(3)
C8 C7 H6 119.1(15)
C6 C7 H6 120.3(14)
C7 C8 C9 120.7(3)
C7 C8 H7 119.5(17)
C9 C8 H7 119.8(17)
C1 C9 C8 124.0(2)
C1 C9 C10 117.3(2)
C8 C9 C10 118.7(2)
C5 C10 C9 119.0(2)
C5 C10 C4 122.0(3)
C9 C10 C4 119.0(2)
C16 C11 C12 121.2(2)
C16 C11 Se1 118.0(2)
C12 C11 Se1 120.51(19)
C13 C12 C11 118.4(3)
C13 C12 H8 120.7(16)
C11 C12 H8 120.9(16)
C12 C13 C14 120.8(3)
C12 C13 H9 122.0(17)
C14 C13 H9 117.2(17)
C15 C14 C13 120.1(3)
C15 C14 H10 119.1(17)
C13 C14 H10 120.9(18)
C14 C15 C16 120.0(3)
C14 C15 H11 120(2)
C16 C15 H11 120(2)
C15 C16 C11 119.5(3)
C15 C16 H12 120.4(16)
C11 C16 H12 120.2(16)

loop_
_geom_bond_atom_site_label_1
_geom_bond_atom_site_label_2
_geom_bond_distance
Se1 O1 1.6630(18)
Se1 C11 1.945(2)
Se1 C1 1.955(3)
C1 C2 1.362(4)
C1 C9 1.415(4)
C2 C3 1.409(4)
C2 H1 0.92(2)
C3 C4 1.352(4)
C3 H2 0.87(2)
C4 C10 1.427(4)
C4 H3 0.91(3)
C5 C6 1.364(4)
C5 C10 1.414(4)
C5 H4 0.91(3)
C6 C7 1.414(4)
C6 H5 0.89(2)
C7 C8 1.362(4)
C7 H6 0.95(2)
C8 C9 1.417(4)
C8 H7 0.91(3)
C9 C10 1.426(4)
C11 C16 1.385(4)
C11 C12 1.389(4)
C12 C13 1.380(4)
C12 H8 1.00(3)
C13 C14 1.389(4)
C13 H9 1.00(3)
C14 C15 1.377(4)
C14 H10 0.91(3)
C15 C16 1.383(4)
C15 H11 0.87(3)
C16 H12 0.87(3)

loop_
_geom_torsion_atom_site_label_1
_geom_torsion_atom_site_label_2
_geom_torsion_atom_site_label_3
_geom_torsion_atom_site_label_4
_geom_torsion
O1 Se1 C1 C2 2.1(2)
C11 Se1 C1 C2 -102.5(2)
O1 Se1 C1 C9 -179.7(2)
C11 Se1 C1 C9 75.7(2)
C9 C1 C2 C3 -1.1(4)
Se1 C1 C2 C3 177.1(2)
C1 C2 C3 C4 -1.4(4)
C2 C3 C4 C10 1.6(4)
C10 C5 C6 C7 1.8(4)
C5 C6 C7 C8 -3.8(4)
C6 C7 C8 C9 2.6(4)
C2 C1 C9 C8 -177.1(3)
Se1 C1 C9 C8 4.8(4)
C2 C1 C9 C10 3.3(4)
Se1 C1 C9 C10 -174.83(18)
C7 C8 C9 C1 -179.1(2)
C7 C8 C9 C10 0.5(4)
C6 C5 C10 C9 1.3(4)
C6 C5 C10 C4 -178.5(3)
C1 C9 C10 C5 177.2(2)
C8 C9 C10 C5 -2.5(4)
C1 C9 C10 C4 -3.0(4)
C8 C9 C10 C4 177.3(2)
C3 C4 C10 C5 -179.5(3)
C3 C4 C10 C9 0.7(4)
O1 Se1 C11 C16 124.5(2)
C1 Se1 C11 C16 -131.6(2)
O1 Se1 C11 C12 -49.3(2)
C1 Se1 C11 C12 54.6(2)
C16 C11 C12 C13 1.1(4)
Se1 C11 C12 C13 174.8(2)
C11 C12 C13 C14 -1.0(4)
C12 C13 C14 C15 0.9(4)
C13 C14 C15 C16 -0.9(4)
C14 C15 C16 C11 1.0(4)
C12 C11 C16 C15 -1.1(4)
Se1 C11 C16 C15 -175.0(2)

loop_
_cod_related_entry_id
_cod_related_entry_database
_cod_related_entry_code
1 ChemSpider 10018850
